data_4062892
_journal_name_full Organometallics
_journal_paper_doi 10.1021/om049741p
_journal_year 2004
_chemical_formula_sum 'C13 H19 O6 Rh'
_chemical_formula_weight 374.19
_space_group_IT_number 14
_symmetry_cell_setting monoclinic
_symmetry_space_group_name_Hall '-P 2yn'
_symmetry_space_group_name_H-M 'P 1 21/n 1'
_cell_angle_alpha 90.00
_cell_angle_beta 107.611(2)
_cell_angle_gamma 90.00
_cell_formula_units_Z 4
_cell_length_a 8.7436(12)
_cell_length_b 14.715(2)
_cell_length_c 11.9556(16)
_cell_measurement_temperature 85(2)
_cell_volume 1466.1(3)
_diffrn_ambient_temperature 85(2)
_exptl_crystal_density_diffrn 1.695
_cod_depositor_comments
;
The following automatic conversions were performed:
'_symmetry_cell_setting' value 'Monoclinic' changed to 'monoclinic'
according to '/home/saulius/struct/CIF-dictionaries/cif_core.dic'
dictionary named 'cif_core.dic' version 2.4.1 from 2010-06-29.

Automatic conversion script
Id: cif_fix_enum 1527 2010-12-29 10:47:43Z saulius 
;
_cod_original_sg_symbol_H-M 'P 21/n'
_cod_database_code 4062892

loop_
_symmetry_equiv_pos_as_xyz
'x, y, z'
'-x+1/2, y+1/2, -z+1/2'
'-x, -y, -z'
'x-1/2, -y-1/2, z-1/2'

loop_
_atom_site_label
_atom_site_type_symbol
_atom_site_fract_x
_atom_site_fract_y
_atom_site_fract_z
_atom_site_U_iso_or_equiv
_atom_site_adp_type
_atom_site_occupancy
_atom_site_symmetry_multiplicity
_atom_site_calc_flag
_atom_site_refinement_flags
_atom_site_disorder_assembly
_atom_site_disorder_group
Rh1 Rh 1.00022(5) 0.91092(2) 0.30786(4) 0.01250(15) Uani 1 1 d . . .
O1 O 0.8257(4) 0.9412(2) 0.3765(3) 0.0151(8) Uani 1 1 d . . .
O2 O 0.9703(4) 0.7772(2) 0.3084(3) 0.0150(8) Uani 1 1 d . . .
O3 O 1.0326(4) 1.0452(2) 0.3146(3) 0.0159(8) Uani 1 1 d . . .
O4 O 1.1776(4) 0.8855(2) 0.2388(3) 0.0157(8) Uani 1 1 d . . .
O5 O 1.1663(4) 0.8936(2) 0.4912(3) 0.0178(8) Uani 1 1 d . . .
O6 O 0.6810(5) 0.7900(3) 0.0815(3) 0.0228(9) Uani 1 1 d . . .
C1 C 0.6040(7) 0.9178(4) 0.4432(5) 0.0210(12) Uani 1 1 d . . .
H1A H 0.6472 0.9296 0.5276 0.031 Uiso 1 1 calc R . .
H1B H 0.5161 0.8738 0.4290 0.031 Uiso 1 1 calc R . .
H1C H 0.5638 0.9747 0.4022 0.031 Uiso 1 1 calc R . .
C2 C 0.7340(6) 0.8802(3) 0.3987(5) 0.0154(11) Uani 1 1 d . . .
C3 C 0.7471(6) 0.7877(3) 0.3831(5) 0.0158(11) Uani 1 1 d . . .
H3 H 0.6700 0.7510 0.4032 0.019 Uiso 1 1 calc R . .
C4 C 0.8579(6) 0.7409(3) 0.3419(4) 0.0143(11) Uani 1 1 d . . .
C5 C 0.8513(7) 0.6390(3) 0.3327(5) 0.0218(13) Uani 1 1 d . . .
H5A H 0.8788 0.6200 0.2626 0.033 Uiso 1 1 calc R . .
H5B H 0.7427 0.6181 0.3269 0.033 Uiso 1 1 calc R . .
H5C H 0.9279 0.6125 0.4025 0.033 Uiso 1 1 calc R . .
C6 C 1.1416(7) 1.1867(3) 0.2894(5) 0.0198(12) Uani 1 1 d . . .
H6A H 1.0352 1.2132 0.2535 0.030 Uiso 1 1 calc R . .
H6B H 1.2178 1.2124 0.2524 0.030 Uiso 1 1 calc R . .
H6C H 1.1774 1.2006 0.3735 0.030 Uiso 1 1 calc R . .
C7 C 1.1330(6) 1.0857(3) 0.2723(4) 0.0160(11) Uani 1 1 d . . .
C8 C 1.2312(6) 1.0429(3) 0.2157(5) 0.0173(11) Uani 1 1 d . . .
H8 H 1.2928 1.0820 0.1829 0.021 Uiso 1 1 calc R . .
C9 C 1.2508(6) 0.9496(4) 0.2010(5) 0.0166(11) Uani 1 1 d . . .
C10 C 1.3626(7) 0.9175(3) 0.1372(5) 0.0207(12) Uani 1 1 d . . .
H10A H 1.4541 0.8866 0.1922 0.031 Uiso 1 1 calc R . .
H10B H 1.4010 0.9696 0.1022 0.031 Uiso 1 1 calc R . .
H10C H 1.3063 0.8751 0.0752 0.031 Uiso 1 1 calc R . .
C11 C 0.8413(6) 0.9230(3) 0.1436(5) 0.0147(11) Uani 1 1 d . . .
H11A H 0.7415 0.9518 0.1491 0.018 Uiso 1 1 calc R . .
H11B H 0.8877 0.9629 0.0956 0.018 Uiso 1 1 calc R . .
C12 C 0.8017(7) 0.8328(4) 0.0845(5) 0.0192(12) Uani 1 1 d . . .
C13 C 0.9237(7) 0.7929(4) 0.0305(5) 0.0223(13) Uani 1 1 d . . .
H13A H 1.0069 0.7606 0.0911 0.033 Uiso 1 1 calc R . .
H13B H 0.9730 0.8419 -0.0021 0.033 Uiso 1 1 calc R . .
H13C H 0.8697 0.7504 -0.0321 0.033 Uiso 1 1 calc R . .

loop_
_atom_site_aniso_label
_atom_site_aniso_U_11
_atom_site_aniso_U_22
_atom_site_aniso_U_33
_atom_site_aniso_U_23
_atom_site_aniso_U_13
_atom_site_aniso_U_12
Rh1 0.0106(2) 0.0103(2) 0.0183(2) -0.00116(17) 0.00680(16) 0.00013(17)
O1 0.0129(19) 0.0138(17) 0.020(2) -0.0033(15) 0.0072(16) -0.0001(15)
O2 0.0101(19) 0.0150(18) 0.021(2) 0.0011(15) 0.0070(16) 0.0019(14)
O3 0.0111(19) 0.0120(17) 0.026(2) 0.0004(16) 0.0081(17) 0.0006(14)
O4 0.0143(19) 0.0104(16) 0.024(2) -0.0008(15) 0.0085(16) -0.0001(14)
O5 0.017(2) 0.0153(18) 0.022(2) -0.0044(15) 0.0075(16) 0.0003(15)
O6 0.014(2) 0.028(2) 0.026(2) -0.0031(18) 0.0049(17) -0.0052(17)
C1 0.017(3) 0.021(3) 0.026(3) 0.000(2) 0.009(2) -0.001(2)
C2 0.013(3) 0.020(3) 0.013(3) -0.002(2) 0.004(2) 0.000(2)
C3 0.011(3) 0.018(3) 0.021(3) 0.000(2) 0.009(2) -0.006(2)
C4 0.012(3) 0.015(3) 0.013(3) 0.002(2) -0.001(2) -0.001(2)
C5 0.023(3) 0.015(3) 0.031(3) -0.001(2) 0.012(3) 0.001(2)
C6 0.021(3) 0.014(3) 0.022(3) -0.001(2) 0.002(2) -0.006(2)
C7 0.013(3) 0.019(3) 0.012(3) -0.002(2) -0.003(2) -0.005(2)
C8 0.018(3) 0.015(3) 0.019(3) 0.003(2) 0.007(2) -0.003(2)
C9 0.011(3) 0.016(3) 0.023(3) 0.001(2) 0.006(2) 0.000(2)
C10 0.021(3) 0.016(3) 0.027(3) 0.001(2) 0.010(2) -0.002(2)
C11 0.018(3) 0.010(2) 0.017(3) 0.002(2) 0.006(2) 0.004(2)
C12 0.020(3) 0.022(3) 0.016(3) 0.001(2) 0.006(2) 0.005(2)
C13 0.021(3) 0.024(3) 0.022(3) -0.004(2) 0.007(2) 0.005(2)

loop_
_geom_bond_atom_site_label_1
_geom_bond_atom_site_label_2
_geom_bond_distance
_geom_bond_site_symmetry_2
_geom_bond_publ_flag
Rh1 O2 1.986(3) . ?
Rh1 O1 1.990(3) . ?
Rh1 O3 1.994(3) . ?
Rh1 O4 2.000(3) . ?
Rh1 C11 2.042(5) . ?
Rh1 O5 2.247(4) . ?
O1 C2 1.284(6) . ?
O2 C4 1.285(6) . ?
O3 C7 1.286(6) . ?
O4 C9 1.296(6) . ?
O6 C12 1.221(6) . ?
C1 C2 1.499(7) . ?
C2 C3 1.383(7) . ?
C3 C4 1.394(7) . ?
C4 C5 1.503(7) . ?
C6 C7 1.499(7) . ?
C7 C8 1.393(7) . ?
C8 C9 1.401(7) . ?
C9 C10 1.487(7) . ?
C11 C12 1.494(7) . ?
C12 C13 1.521(7) . ?
